data_7250660
loop_
_publ_author_name
'Su, Yi'
'Zhu, Dongzhi'
'Ma, Zhifeng'
'Wang, Yizhou'
'Wang, Zechen'
'Wang, Zheng'
'Ma, Yanping'
'Sun, Wen-Hua'

_publ_section_title
;
 1,2-Diaminocyclohexane-derived chiral tetradentate ligands for
 Mn(i)-catalyzed asymmetric hydrogenation of ketones
;
_journal_issue 28
_journal_name_full 'RSC Advances'
_journal_page_first 23097
_journal_page_last 23102
_journal_paper_doi 10.1039/D5RA03062E
_journal_volume 15
_journal_year 2025
_chemical_absolute_configuration unk
_chemical_formula_moiety 'C46 H40 Mn N2 O2 P2'
_chemical_formula_sum 'C46 H40 Mn N2 O2 P2'
_chemical_formula_weight 769.68
_chemical_properties_physical Oxygen-sensitive,Light-sensitive
_space_group_crystal_system trigonal
_space_group_IT_number 152
_space_group_name_Hall 'P 31 2"'
_space_group_name_H-M_alt 'P 31 2 1'
_atom_sites_solution_hydrogens geom
_atom_sites_solution_primary dual
_audit_creation_date 2023-02-14
_audit_creation_method
;
Olex2 1.5
(compiled 2022.04.07 svn.rca3783a0 for OlexSys, GUI svn.r6498)
;
_audit_update_record
;
2024-12-06 deposited with the CCDC.	2025-06-23 downloaded from the CCDC.
;
_cell_angle_alpha 90
_cell_angle_beta 90
_cell_angle_gamma 120
_cell_formula_units_Z 6
_cell_length_a 17.5937(3)
_cell_length_b 17.5937(3)
_cell_length_c 29.4019(7)
_cell_measurement_reflns_used 14196
_cell_measurement_temperature 169.99(10)
_cell_measurement_theta_max 74.0640
_cell_measurement_theta_min 3.2520
_cell_volume 7881.7(3)
_computing_cell_refinement 'CrysAlisPro 1.171.41.121a (Rigaku OD, 2021)'
_computing_data_collection 'CrysAlisPro 1.171.41.121a (Rigaku OD, 2021)'
_computing_data_reduction 'CrysAlisPro 1.171.41.121a (Rigaku OD, 2021)'
_computing_molecular_graphics 'Olex2 1.5 (Dolomanov et al., 2009)'
_computing_publication_material 'Olex2 1.5 (Dolomanov et al., 2009)'
_computing_structure_refinement 'SHELXL 2018/3 (Sheldrick, 2015)'
_computing_structure_solution 'SHELXT  (Sheldrick, 2015)'
_diffrn_ambient_environment N~2~
_diffrn_ambient_temperature 169.99(10)
_diffrn_detector 'Hybrid Pixel Array Detector'
_diffrn_detector_area_resol_mean 10.0000
_diffrn_detector_type HyPix
_diffrn_measured_fraction_theta_full 0.999
_diffrn_measured_fraction_theta_max 0.961
_diffrn_measurement_details
;
List of Runs (angles in degrees, time in seconds):

  # Type    Start    End  Width  t~exp~   \w     \q     \k     \f   Frames
#--------------------------------------------------------------------------
  1  \w     34.00 111.00   0.50    1.00    --   47.20  56.00 145.00  154
  2  \w     90.00 178.00   0.50    9.00    --  103.25  32.00 130.00  176
  3  \w    128.00 155.00   0.50    9.00    --  103.25  23.00  81.00   54
  4  \w   -114.00 -86.00   0.50    1.00    --  -47.20-125.00 150.00   56
  5  \w    -18.00  18.00   0.50    1.00    --  -47.20  19.00-150.00   72
  6  \w   -119.00 -82.00   0.50    1.00    --  -47.20-125.00-180.00   74
  7  \w     42.00  74.00   0.50    9.00    --  103.25 -61.00 120.00   64
  8  \w     31.00  56.00   0.50    9.00    --  103.25 -61.00 -60.00   50
  9  \w     46.00  75.00   0.50    9.00    --  103.25 -61.00  90.00   58
 10  \w    -65.00 -35.00   0.50    9.00    -- -104.50  61.00 120.00   60
 11  \w   -173.00 -92.00   0.50    9.00    -- -104.50 -30.00 -60.00  162
 12  \w    -67.00 -38.00   0.50    9.00    -- -104.50  61.00  60.00   58
 13  \w    -62.00 -33.00   0.50    9.00    -- -104.50  61.00  30.00   58
 14  \w   -147.00 -85.00   0.50    9.00    -- -104.50 -94.00  90.00  124
 15  \w    -68.00 -41.00   0.50    9.00    -- -104.50  61.00 -30.00   54
;
_diffrn_measurement_device 'four-circle diffractometer'
_diffrn_measurement_device_type 'XtaLAB Synergy R, HyPix'
_diffrn_measurement_method '\w scans'
_diffrn_orient_matrix_type 'CrysAlisPro convention (1999,Acta A55,543-557)'
_diffrn_orient_matrix_UB_11 0.0079135000
_diffrn_orient_matrix_UB_12 0.0308853000
_diffrn_orient_matrix_UB_13 -0.0497080000
_diffrn_orient_matrix_UB_21 0.0861653000
_diffrn_orient_matrix_UB_22 -0.0019646000
_diffrn_orient_matrix_UB_23 -0.0050353000
_diffrn_orient_matrix_UB_31 -0.0522619000
_diffrn_orient_matrix_UB_32 -0.0962609000
_diffrn_orient_matrix_UB_33 -0.0157878000
_diffrn_radiation_monochromator mirror
_diffrn_radiation_probe x-ray
_diffrn_radiation_type 'Cu K\a'
_diffrn_radiation_wavelength 1.54178
_diffrn_reflns_av_R_equivalents 0.0627
_diffrn_reflns_av_unetI/netI 0.0589
_diffrn_reflns_Laue_measured_fraction_full 0.999
_diffrn_reflns_Laue_measured_fraction_max 0.961
_diffrn_reflns_limit_h_max 22
_diffrn_reflns_limit_h_min -21
_diffrn_reflns_limit_k_max 19
_diffrn_reflns_limit_k_min -21
_diffrn_reflns_limit_l_max 35
_diffrn_reflns_limit_l_min -36
_diffrn_reflns_number 34069
_diffrn_reflns_point_group_measured_fraction_full 0.989
_diffrn_reflns_point_group_measured_fraction_max 0.931
_diffrn_reflns_theta_full 67.679
_diffrn_reflns_theta_max 77.877
_diffrn_reflns_theta_min 2.900
_diffrn_source 'Rotating-anode X-ray tube'
_diffrn_source_type 'PhotonJet R (Cu) X-ray Source'
_exptl_absorpt_coefficient_mu 2.853
_exptl_absorpt_correction_T_max 1.00000
_exptl_absorpt_correction_T_min 0.36964
_exptl_absorpt_correction_type multi-scan
_exptl_absorpt_process_details
;
CrysAlisPro 1.171.41.121a (Rigaku Oxford Diffraction, 2021)
Empirical absorption correction using spherical harmonics,
implemented in SCALE3 ABSPACK scaling algorithm.
;
_exptl_crystal_colour red
_exptl_crystal_colour_primary red
_exptl_crystal_density_diffrn 0.973
_exptl_crystal_description block
_exptl_crystal_F_000 2406
_exptl_crystal_size_max 0.15
_exptl_crystal_size_mid 0.1
_exptl_crystal_size_min 0.08
_refine_diff_density_max 0.653
_refine_diff_density_min -0.403
_refine_diff_density_rms 0.069
_refine_ls_abs_structure_details
;
 Refined as an inversion twin.
;
_refine_ls_abs_structure_Flack 0.102(9)
_refine_ls_extinction_method none
_refine_ls_goodness_of_fit_ref 1.055
_refine_ls_hydrogen_treatment constr
_refine_ls_matrix_type full
_refine_ls_number_parameters 443
_refine_ls_number_reflns 10455
_refine_ls_number_restraints 108
_refine_ls_restrained_S_all 1.081
_refine_ls_R_factor_all 0.0796
_refine_ls_R_factor_gt 0.0674
_refine_ls_shift/su_max 0.000
_refine_ls_shift/su_mean 0.000
_refine_ls_structure_factor_coef Fsqd
_refine_ls_weighting_details 'w=1/[\s^2^(Fo^2^)+(0.1019P)^2^+7.3199P] where P=(Fo^2^+2Fc^2^)/3'
_refine_ls_weighting_scheme calc
_refine_ls_wR_factor_gt 0.1839
_refine_ls_wR_factor_ref 0.1940
_reflns_Friedel_coverage 0.763
_reflns_Friedel_fraction_full 0.978
_reflns_Friedel_fraction_max 0.893
_reflns_number_gt 8698
_reflns_number_total 10455
_reflns_threshold_expression 'I > 2\s(I)'
_cod_data_source_file d5ra03062e2.cif
_cod_data_source_block tx12157_auto
_cod_database_code 7250660
_shelx_shelxl_version_number 2018/3
_chemical_oxdiff_formula 'C H N O P Br Mn'
_shelx_space_group_comment
;
The symmetry employed for this shelxl refinement is uniquely defined
by the following loop, which should always be used as a source of
symmetry information in preference to the above space-group names.
They are only intended as comments.
;
_shelx_estimated_absorpt_t_max 0.804
_shelx_estimated_absorpt_t_min 0.674
_olex2_refinement_description
;
1. Twinned data refinement
 Scales: 0.898(9)
 0.102(9)
2. Fixed Uiso
 At 1.2 times of:
  All C(H) groups, All C(H,H) groups
3. Uiso/Uaniso restraints and constraints
Uanis(C4) \\sim Ueq, Uanis(C3) \\sim Ueq, Uanis(C2) \\sim Ueq, Uanis(C1) \\sim
Ueq, Uanis(C6) \\sim Ueq, Uanis(C5) \\sim Ueq: with sigma of 0.01 and sigma for
terminal atoms of 0.02
Uanis(C42) \\sim Ueq, Uanis(C43) \\sim Ueq, Uanis(C44) \\sim Ueq, Uanis(C45)
\\sim Ueq, Uanis(C46) \\sim Ueq, Uanis(C41) \\sim Ueq: with sigma of 0.01 and
sigma for terminal atoms of 0.02
Uanis(C7) \\sim Ueq, Uanis(C12) \\sim Ueq, Uanis(C11) \\sim Ueq, Uanis(C10)
\\sim Ueq, Uanis(C9) \\sim Ueq, Uanis(C8) \\sim Ueq: with sigma of 0.01 and
sigma for terminal atoms of 0.02
4.a Ternary CH refined with riding coordinates:
 C22(H22), C27(H27)
4.b Secondary CH2 refined with riding coordinates:
 C23(H23A,H23B), C26(H26A,H26B), C24(H24A,H24B), C25(H25A,H25B)
4.c Aromatic/amide H refined with riding coordinates:
 C32(H32), C19(H19), C28(H28), C42(H42), C43(H43), C44(H44), C45(H45),
 C46(H46), C33(H33), C31(H31), C30(H30), C14(H14), C17(H17), C36(H36), C16(H16),
  C15(H15), C40(H40), C8(H8), C9(H9), C10(H10), C11(H11), C12(H12), C39(H39),
 C37(H37), C38(H38), C4(H4), C5(H5), C6(H6), C2(H2), C3(H3)
4.d Fitted hexagon refined as free rotating group:
 C41(C42,C43,C44,C45,C46), C8(C9,C10,C11,C12,C7), C4(C5,C6,C1,C2,C3)
;
_platon_squeeze_special_details
;
A solvent mask was calculated and 1082 electrons were 
found in a volume of 2788\%A^3^ in 1 void per unit cell. 
This is consistent with the presence of 
0.45[CH2Cl2] per Formula Unit 
which account for 1096 electrons 
per unit cell.
;
_platon_squeeze_void_probe_radius 1.20
_olex2_submission_special_instructions 'No special instructions were received'
_oxdiff_exptl_absorpt_empirical_details
;
Empirical correction (ABSPACK) includes:
- Absorption correction using spherical harmonics
- Frame scaling
;
_oxdiff_exptl_absorpt_empirical_full_max 2.303
_oxdiff_exptl_absorpt_empirical_full_min 0.294

loop_
_space_group_symop_operation_xyz
'x, y, z'
'-y, x-y, z+1/3'
'-x+y, -x, z+2/3'
'y, x, -z'
'x-y, -y, -z+2/3'
'-x, -x+y, -z+1/3'

loop_
_atom_site_label
_atom_site_type_symbol
_atom_site_fract_x
_atom_site_fract_y
_atom_site_fract_z
_atom_site_U_iso_or_equiv
_atom_site_adp_type
_atom_site_occupancy
_atom_site_site_symmetry_order
_atom_site_calc_flag
_atom_site_refinement_flags_posn
_atom_site_refinement_flags_adp
_atom_site_refinement_flags_occupancy
_atom_site_disorder_assembly
_atom_site_disorder_group
Mn1 Mn 0.93901(6) 0.46727(7) 0.42169(3) 0.0406(2) Uani 1 1 d . . . . .
P1 P 0.94497(10) 0.36609(11) 0.37493(5) 0.0430(4) Uani 1 1 d . . . . .
P2 P 0.91896(12) 0.56172(13) 0.46575(6) 0.0470(4) Uani 1 1 d . . . . .
O2 O 0.8223(4) 0.3257(4) 0.48421(19) 0.0707(16) Uani 1 1 d . . . . .
N1 N 1.0485(3) 0.5094(4) 0.46331(19) 0.0446(12) Uani 1 1 d . . . . .
N2 N 1.0383(4) 0.5533(4) 0.3784(2) 0.0480(12) Uani 1 1 d . . . . .
O1 O 0.7891(3) 0.4421(5) 0.36468(18) 0.0673(16) Uani 1 1 d . . . . .
C32 C 0.8586(5) 0.3641(6) 0.2436(2) 0.0577(19) Uani 1 1 d . . . . .
H32 H 0.821734 0.322616 0.222528 0.069 Uiso 1 1 calc R U . . .
C34 C 0.9300(4) 0.3976(4) 0.3181(2) 0.0433(14) Uani 1 1 d . . . . .
C22 C 1.1328(4) 0.5500(5) 0.4350(3) 0.0491(16) Uani 1 1 d . . . . .
H22 H 1.135214 0.503606 0.417763 0.059 Uiso 1 1 calc R U . . .
C29 C 0.9690(4) 0.4864(5) 0.3062(2) 0.0456(14) Uani 1 1 d . . . . .
C13 C 0.9266(5) 0.5326(5) 0.5247(2) 0.0511(17) Uani 1 1 d . . . . .
C19 C 1.0523(5) 0.5122(4) 0.5054(2) 0.0463(14) Uani 1 1 d . . . . .
H19 H 1.104178 0.520988 0.518537 0.056 Uiso 1 1 calc R U . . .
C28 C 1.0374(5) 0.5553(5) 0.3362(2) 0.0532(16) Uani 1 1 d . . . . .
H28 H 1.083165 0.603913 0.322035 0.064 Uiso 1 1 calc R U . . .
C41 C 0.8568(3) 0.2513(3) 0.37838(17) 0.0561(19) Uani 1 1 d G U . . .
C42 C 0.7706(3) 0.2307(3) 0.38600(18) 0.068(2) Uani 1 1 d G U . . .
H42 H 0.757459 0.275277 0.390312 0.082 Uiso 1 1 calc R U . . .
C43 C 0.7039(3) 0.1435(4) 0.38716(19) 0.084(3) Uani 1 1 d G U . . .
H43 H 0.646230 0.129669 0.392258 0.101 Uiso 1 1 calc R U . . .
C44 C 0.7235(4) 0.0768(3) 0.3807(2) 0.098(4) Uani 1 1 d G U . . .
H44 H 0.678887 0.018465 0.381490 0.117 Uiso 1 1 calc R U . . .
C45 C 0.8097(5) 0.0974(3) 0.3731(2) 0.102(4) Uani 1 1 d G U . . .
H45 H 0.822775 0.052868 0.368777 0.122 Uiso 1 1 calc R U . . .
C46 C 0.8763(3) 0.1847(4) 0.3719(2) 0.077(3) Uani 1 1 d G U . . .
H46 H 0.934006 0.198476 0.366831 0.092 Uiso 1 1 calc R U . . .
C20 C 0.8663(4) 0.3813(5) 0.4595(2) 0.0490(16) Uani 1 1 d . . . . .
C33 C 0.8745(4) 0.3358(5) 0.2853(2) 0.0470(14) Uani 1 1 d . . . . .
H33 H 0.848330 0.276101 0.291491 0.056 Uiso 1 1 calc R U . . .
C18 C 0.9817(4) 0.5027(4) 0.5369(2) 0.0459(14) Uani 1 1 d . . . . .
C31 C 0.8957(5) 0.4507(6) 0.2334(2) 0.060(2) Uani 1 1 d . . . . .
H31 H 0.883244 0.467987 0.205811 0.073 Uiso 1 1 calc R U . . .
C35 C 1.0451(5) 0.3595(5) 0.3709(3) 0.0518(16) Uani 1 1 d . . . . .
C27 C 1.1224(4) 0.6106(5) 0.4023(2) 0.0508(16) Uani 1 1 d . . . . .
H27 H 1.116576 0.654892 0.419775 0.061 Uiso 1 1 calc R U . . .
C30 C 0.9519(5) 0.5131(6) 0.2639(2) 0.0522(16) Uani 1 1 d . . . . .
H30 H 0.978361 0.572394 0.256687 0.063 Uiso 1 1 calc R U . . .
C14 C 0.8712(5) 0.5362(5) 0.5583(2) 0.0498(15) Uani 1 1 d . . . . .
H14 H 0.835230 0.559151 0.551039 0.060 Uiso 1 1 calc R U . . .
C23 C 1.2176(5) 0.6006(6) 0.4636(3) 0.067(2) Uani 1 1 d . . . . .
H23A H 1.213955 0.643614 0.482635 0.081 Uiso 1 1 calc R U . . .
H23B H 1.224712 0.560108 0.483127 0.081 Uiso 1 1 calc R U . . .
C17 C 0.9816(5) 0.4743(5) 0.5808(2) 0.0540(18) Uani 1 1 d . . . . .
H17 H 1.020938 0.455553 0.588412 0.065 Uiso 1 1 calc R U . . .
C36 C 1.0939(5) 0.3800(6) 0.3315(3) 0.064(2) Uani 1 1 d . . . . .
H36 H 1.075262 0.396450 0.305601 0.077 Uiso 1 1 calc R U . . .
C16 C 0.9242(5) 0.4729(6) 0.6139(3) 0.062(2) Uani 1 1 d . . . . .
H16 H 0.922427 0.450769 0.642802 0.074 Uiso 1 1 calc R U . . .
C15 C 0.8698(5) 0.5056(5) 0.6021(3) 0.0549(17) Uani 1 1 d . . . . .
H15 H 0.832024 0.507154 0.623646 0.066 Uiso 1 1 calc R U . . .
C26 C 1.2021(5) 0.6574(6) 0.3703(3) 0.075(3) Uani 1 1 d . . . . .
H26A H 1.195472 0.698128 0.350759 0.090 Uiso 1 1 calc R U . . .
H26B H 1.206667 0.614814 0.351342 0.090 Uiso 1 1 calc R U . . .
C21 C 0.8503(5) 0.4504(5) 0.3867(2) 0.0556(19) Uani 1 1 d . . . . .
C40 C 1.0729(7) 0.3381(6) 0.4107(3) 0.068(2) Uani 1 1 d . . . . .
H40 H 1.041268 0.326266 0.437612 0.081 Uiso 1 1 calc R U . . .
C8 C 0.8055(4) 0.6314(3) 0.4656(2) 0.090(3) Uani 1 1 d G U . . .
H8 H 0.855992 0.685935 0.468293 0.108 Uiso 1 1 calc R U . . .
C9 C 0.7238(5) 0.6256(5) 0.4628(3) 0.108(4) Uani 1 1 d G U . . .
H9 H 0.719791 0.676265 0.463614 0.129 Uiso 1 1 calc R U . . .
C10 C 0.6483(4) 0.5440(6) 0.4589(2) 0.101(4) Uani 1 1 d G U . . .
H10 H 0.593708 0.540120 0.457016 0.121 Uiso 1 1 calc R U . . .
C11 C 0.6544(3) 0.4682(5) 0.4577(2) 0.087(3) Uani 1 1 d G U . . .
H11 H 0.603824 0.413644 0.455098 0.105 Uiso 1 1 calc R U . . .
C12 C 0.7360(3) 0.4740(3) 0.46055(18) 0.065(2) Uani 1 1 d G U . . .
H12 H 0.740025 0.423312 0.459777 0.078 Uiso 1 1 calc R U . . .
C7 C 0.8115(3) 0.5556(4) 0.46450(19) 0.0570(18) Uani 1 1 d G U . . .
C24 C 1.2945(5) 0.6455(8) 0.4322(4) 0.088(3) Uani 1 1 d . . . . .
H24A H 1.299635 0.601613 0.414582 0.106 Uiso 1 1 calc R U . . .
H24B H 1.347646 0.677795 0.449963 0.106 Uiso 1 1 calc R U . . .
C25 C 1.2858(6) 0.7077(8) 0.4002(4) 0.096(4) Uani 1 1 d . . . . .
H25A H 1.337164 0.736136 0.380735 0.115 Uiso 1 1 calc R U . . .
H25B H 1.282430 0.752823 0.417532 0.115 Uiso 1 1 calc R U . . .
C39 C 1.1516(8) 0.3353(9) 0.4080(5) 0.101(4) Uani 1 1 d . . . . .
H39 H 1.171579 0.319434 0.433623 0.121 Uiso 1 1 calc R U . . .
C37 C 1.1705(7) 0.3763(9) 0.3303(4) 0.094(3) Uani 1 1 d . . . . .
H37 H 1.202748 0.387997 0.303559 0.112 Uiso 1 1 calc R U . . .
C38 C 1.1979(7) 0.3548(9) 0.3697(5) 0.099(4) Uani 1 1 d . . . . .
H38 H 1.250306 0.353894 0.369442 0.119 Uiso 1 1 calc R U . . .
C4 C 1.1230(6) 0.8548(4) 0.4504(3) 0.153(6) Uani 1 1 d G U . . .
H4 H 1.164949 0.913645 0.446867 0.183 Uiso 1 1 calc R U . . .
C5 C 1.1157(6) 0.8129(4) 0.4917(3) 0.122(5) Uani 1 1 d G U . . .
H5 H 1.152788 0.843823 0.515654 0.147 Uiso 1 1 calc R U . . .
C6 C 1.0529(5) 0.7249(4) 0.49700(18) 0.079(3) Uani 1 1 d G U . . .
H6 H 1.048035 0.696913 0.524572 0.095 Uiso 1 1 calc R U . . .
C1 C 0.9974(4) 0.6787(3) 0.4611(2) 0.073(2) Uani 1 1 d G U . . .
C2 C 1.0047(5) 0.7205(5) 0.41991(18) 0.077(2) Uani 1 1 d G U . . .
H2 H 0.967604 0.689646 0.395915 0.093 Uiso 1 1 calc R U . . .
C3 C 1.0675(6) 0.8086(5) 0.4146(2) 0.107(4) Uani 1 1 d G U . . .
H3 H 1.072356 0.836556 0.386997 0.129 Uiso 1 1 calc R U . . .

loop_
_atom_site_aniso_label
_atom_site_aniso_U_11
_atom_site_aniso_U_22
_atom_site_aniso_U_33
_atom_site_aniso_U_23
_atom_site_aniso_U_13
_atom_site_aniso_U_12
Mn1 0.0306(4) 0.0472(6) 0.0373(5) -0.0027(4) 0.0001(4) 0.0144(4)
P1 0.0366(8) 0.0417(8) 0.0367(7) -0.0022(6) 0.0025(6) 0.0090(7)
P2 0.0479(9) 0.0609(10) 0.0386(8) -0.0047(8) -0.0018(7) 0.0319(8)
O2 0.059(3) 0.066(3) 0.056(3) 0.006(3) 0.019(3) 0.007(3)
N1 0.038(3) 0.047(3) 0.047(3) -0.008(2) -0.002(2) 0.021(2)
N2 0.039(3) 0.043(3) 0.050(3) -0.001(2) 0.005(2) 0.011(2)
O1 0.043(3) 0.114(5) 0.050(3) -0.005(3) -0.013(2) 0.043(3)
C32 0.051(4) 0.066(5) 0.043(4) -0.006(3) -0.005(3) 0.020(4)
C34 0.036(3) 0.049(4) 0.037(3) -0.010(3) -0.004(2) 0.016(3)
C22 0.028(3) 0.049(4) 0.059(4) -0.005(3) -0.006(3) 0.011(3)
C29 0.039(3) 0.052(4) 0.044(3) -0.008(3) 0.004(3) 0.021(3)
C13 0.043(3) 0.061(4) 0.042(3) -0.021(3) -0.002(3) 0.021(3)
C19 0.048(4) 0.048(4) 0.046(3) 0.003(3) -0.006(3) 0.026(3)
C28 0.040(3) 0.056(4) 0.049(4) 0.005(3) -0.003(3) 0.014(3)
C41 0.056(4) 0.048(4) 0.031(3) 0.003(3) 0.005(3) 0.001(3)
C42 0.056(4) 0.061(4) 0.046(4) 0.003(3) -0.004(3) -0.003(4)
C43 0.061(5) 0.083(6) 0.053(4) 0.001(4) -0.005(4) -0.006(4)
C44 0.112(8) 0.065(5) 0.048(4) 0.005(4) -0.002(5) -0.007(5)
C45 0.145(9) 0.051(5) 0.082(6) -0.009(4) -0.017(6) 0.029(6)
C46 0.079(6) 0.066(5) 0.057(4) 0.002(4) 0.008(4) 0.014(4)
C20 0.038(3) 0.052(4) 0.043(3) 0.000(3) -0.004(3) 0.012(3)
C33 0.042(3) 0.050(4) 0.042(3) -0.005(3) -0.001(3) 0.018(3)
C18 0.044(3) 0.040(3) 0.045(3) -0.004(3) -0.006(3) 0.016(3)
C31 0.045(4) 0.097(6) 0.038(3) -0.003(4) -0.003(3) 0.034(4)
C35 0.039(3) 0.044(4) 0.065(4) 0.007(3) -0.003(3) 0.014(3)
C27 0.036(3) 0.052(4) 0.051(4) -0.011(3) -0.003(3) 0.013(3)
C30 0.058(4) 0.067(4) 0.039(3) 0.012(3) 0.015(3) 0.036(4)
C14 0.043(3) 0.054(4) 0.041(3) -0.011(3) -0.002(3) 0.016(3)
C23 0.042(4) 0.080(6) 0.075(5) -0.004(4) -0.005(4) 0.028(4)
C17 0.045(4) 0.057(4) 0.042(3) -0.006(3) -0.009(3) 0.012(3)
C36 0.049(4) 0.063(5) 0.086(6) 0.001(4) 0.013(4) 0.033(4)
C16 0.058(4) 0.062(5) 0.043(4) -0.001(3) -0.004(3) 0.013(4)
C15 0.048(4) 0.051(4) 0.051(4) -0.007(3) 0.002(3) 0.013(3)
C26 0.047(4) 0.053(5) 0.091(6) -0.005(4) 0.009(4) 0.000(4)
C21 0.062(5) 0.057(4) 0.039(3) 0.004(3) 0.018(3) 0.023(4)
C40 0.089(6) 0.067(5) 0.048(4) -0.009(4) -0.010(4) 0.040(5)
C8 0.095(7) 0.112(7) 0.088(6) 0.000(5) 0.017(5) 0.071(6)
C9 0.119(8) 0.149(9) 0.100(7) 0.033(7) 0.027(6) 0.100(8)
C10 0.094(7) 0.175(10) 0.060(5) 0.005(6) 0.001(5) 0.088(7)
C11 0.057(5) 0.146(9) 0.052(4) -0.016(5) 0.004(4) 0.045(5)
C12 0.041(4) 0.097(6) 0.056(4) -0.021(4) 0.000(3) 0.035(4)
C7 0.058(4) 0.086(5) 0.043(4) -0.003(3) -0.006(3) 0.047(4)
C24 0.037(4) 0.115(9) 0.095(7) -0.026(7) -0.008(4) 0.024(5)
C25 0.042(4) 0.107(8) 0.085(7) 0.019(6) 0.006(4) -0.003(5)
C39 0.094(8) 0.125(10) 0.110(9) -0.031(8) -0.050(7) 0.074(8)
C37 0.063(5) 0.149(11) 0.095(7) 0.002(7) 0.014(5) 0.073(7)
C38 0.057(5) 0.126(10) 0.127(10) -0.012(8) 0.002(6) 0.056(6)
C4 0.166(11) 0.102(8) 0.167(11) 0.059(8) 0.012(9) 0.050(8)
C5 0.149(10) 0.068(6) 0.107(8) -0.006(6) -0.001(8) 0.023(6)
C6 0.075(5) 0.069(5) 0.071(5) 0.003(4) -0.012(4) 0.018(4)
C1 0.079(5) 0.061(5) 0.092(6) 0.012(4) -0.003(5) 0.044(4)
C2 0.092(6) 0.084(6) 0.065(5) 0.014(4) 0.010(4) 0.051(5)
C3 0.142(9) 0.106(8) 0.069(6) 0.024(6) 0.007(6) 0.058(7)

loop_
_atom_type_symbol
_atom_type_description
_atom_type_scat_dispersion_real
_atom_type_scat_dispersion_imag
_atom_type_scat_source
C C 0.0181 0.0091 'International Tables Vol C Tables 4.2.6.8 and 6.1.1.4'
H H 0.0000 0.0000 'International Tables Vol C Tables 4.2.6.8 and 6.1.1.4'
Mn Mn -0.5299 2.8052 'International Tables Vol C Tables 4.2.6.8 and 6.1.1.4'
N N 0.0311 0.0180 'International Tables Vol C Tables 4.2.6.8 and 6.1.1.4'
O O 0.0492 0.0322 'International Tables Vol C Tables 4.2.6.8 and 6.1.1.4'
P P 0.2955 0.4335 'International Tables Vol C Tables 4.2.6.8 and 6.1.1.4'

loop_
_geom_angle_atom_site_label_1
_geom_angle_atom_site_label_2
_geom_angle_atom_site_label_3
_geom_angle
_geom_angle_site_symmetry_1
_geom_angle_site_symmetry_3
_geom_angle_publ_flag
P2 Mn1 P1 174.28(8) . . ?
N1 Mn1 P1 103.62(16) . . ?
N1 Mn1 P2 81.88(16) . . ?
N2 Mn1 P1 81.37(17) . . ?
N2 Mn1 P2 101.43(17) . . ?
N2 Mn1 N1 79.0(2) . . ?
C20 Mn1 P1 90.4(3) . . ?
C20 Mn1 P2 87.6(3) . . ?
C20 Mn1 N1 94.5(3) . . ?
C20 Mn1 N2 167.9(3) . . ?
C21 Mn1 P1 84.2(3) . . ?
C21 Mn1 P2 90.5(3) . . ?
C21 Mn1 N1 170.2(3) . . ?
C21 Mn1 N2 96.7(3) . . ?
C21 Mn1 C20 91.2(3) . . ?
C34 P1 Mn1 104.2(2) . . ?
C34 P1 C41 102.4(3) . . ?
C34 P1 C35 104.5(3) . . ?
C41 P1 Mn1 118.67(19) . . ?
C35 P1 Mn1 120.5(3) . . ?
C35 P1 C41 104.2(3) . . ?
C13 P2 Mn1 106.0(2) . . ?
C13 P2 C7 102.7(3) . . ?
C7 P2 Mn1 118.50(19) . . ?
C1 P2 Mn1 118.5(2) . . ?
C1 P2 C13 105.4(3) . . ?
C1 P2 C7 103.9(3) . . ?
C22 N1 Mn1 110.8(4) . . ?
C19 N1 Mn1 128.6(5) . . ?
C19 N1 C22 120.3(6) . . ?
C28 N2 Mn1 127.9(5) . . ?
C28 N2 C27 118.4(6) . . ?
C27 N2 Mn1 113.2(4) . . ?
C33 C32 H32 119.3 . . ?
C31 C32 H32 119.3 . . ?
C31 C32 C33 121.5(7) . . ?
C29 C34 P1 120.3(5) . . ?
C29 C34 C33 116.8(6) . . ?
C33 C34 P1 122.7(5) . . ?
N1 C22 H22 109.2 . . ?
N1 C22 C23 113.9(6) . . ?
C27 C22 N1 104.1(5) . . ?
C27 C22 H22 109.2 . . ?
C27 C22 C23 111.2(6) . . ?
C23 C22 H22 109.2 . . ?
C34 C29 C28 120.2(6) . . ?
C34 C29 C30 121.6(6) . . ?
C30 C29 C28 118.0(7) . . ?
C18 C13 P2 121.6(5) . . ?
C18 C13 C14 118.2(7) . . ?
C14 C13 P2 120.0(6) . . ?
N1 C19 H19 116.9 . . ?
N1 C19 C18 126.3(6) . . ?
C18 C19 H19 116.9 . . ?
N2 C28 C29 125.7(7) . . ?
N2 C28 H28 117.2 . . ?
C29 C28 H28 117.2 . . ?
C42 C41 P1 120.6(3) . . ?
C42 C41 C46 120.0 . . ?
C46 C41 P1 119.4(3) . . ?
C41 C42 H42 120.0 . . ?
C43 C42 C41 120.0 . . ?
C43 C42 H42 120.0 . . ?
C42 C43 H43 120.0 . . ?
C42 C43 C44 120.0 . . ?
C44 C43 H43 120.0 . . ?
C43 C44 H44 120.0 . . ?
C45 C44 C43 120.0 . . ?
C45 C44 H44 120.0 . . ?
C44 C45 H45 120.0 . . ?
C44 C45 C46 120.0 . . ?
C46 C45 H45 120.0 . . ?
C41 C46 H46 120.0 . . ?
C45 C46 C41 120.0 . . ?
C45 C46 H46 120.0 . . ?
O2 C20 Mn1 177.4(7) . . ?
C32 C33 C34 120.4(7) . . ?
C32 C33 H33 119.8 . . ?
C34 C33 H33 119.8 . . ?
C13 C18 C19 120.4(6) . . ?
C13 C18 C17 120.9(7) . . ?
C17 C18 C19 118.1(6) . . ?
C32 C31 H31 120.0 . . ?
C32 C31 C30 120.0(7) . . ?
C30 C31 H31 120.0 . . ?
C36 C35 P1 122.1(6) . . ?
C36 C35 C40 121.3(8) . . ?
C40 C35 P1 116.4(6) . . ?
N2 C27 C22 104.6(6) . . ?
N2 C27 H27 108.9 . . ?
N2 C27 C26 114.0(6) . . ?
C22 C27 H27 108.9 . . ?
C22 C27 C26 111.4(7) . . ?
C26 C27 H27 108.9 . . ?
C29 C30 H30 120.2 . . ?
C31 C30 C29 119.7(7) . . ?
C31 C30 H30 120.2 . . ?
C13 C14 H14 119.7 . . ?
C15 C14 C13 120.6(7) . . ?
C15 C14 H14 119.7 . . ?
C22 C23 H23A 109.9 . . ?
C22 C23 H23B 109.9 . . ?
H23A C23 H23B 108.3 . . ?
C24 C23 C22 109.0(7) . . ?
C24 C23 H23A 109.9 . . ?
C24 C23 H23B 109.9 . . ?
C18 C17 H17 119.1 . . ?
C18 C17 C16 121.8(8) . . ?
C16 C17 H17 119.1 . . ?
C35 C36 H36 119.9 . . ?
C35 C36 C37 120.2(9) . . ?
C37 C36 H36 119.9 . . ?
C17 C16 H16 121.2 . . ?
C15 C16 C17 117.6(7) . . ?
C15 C16 H16 121.2 . . ?
C14 C15 H15 119.6 . . ?
C16 C15 C14 120.7(7) . . ?
C16 C15 H15 119.6 . . ?
C27 C26 H26A 110.1 . . ?
C27 C26 H26B 110.1 . . ?
C27 C26 C25 108.1(8) . . ?
H26A C26 H26B 108.4 . . ?
C25 C26 H26A 110.1 . . ?
C25 C26 H26B 110.1 . . ?
O1 C21 Mn1 176.0(7) . . ?
C35 C40 H40 121.7 . . ?
C35 C40 C39 116.6(9) . . ?
C39 C40 H40 121.7 . . ?
C9 C8 H8 120.0 . . ?
C9 C8 C7 120.0 . . ?
C7 C8 H8 120.0 . . ?
C8 C9 H9 120.0 . . ?
C10 C9 C8 120.0 . . ?
C10 C9 H9 120.0 . . ?
C9 C10 H10 120.0 . . ?
C9 C10 C11 120.0 . . ?
C11 C10 H10 120.0 . . ?
C10 C11 H11 120.0 . . ?
C10 C11 C12 120.0 . . ?
C12 C11 H11 120.0 . . ?
C11 C12 H12 120.0 . . ?
C11 C12 C7 120.0 . . ?
C7 C12 H12 120.0 . . ?
C8 C7 P2 120.8(3) . . ?
C12 C7 P2 119.1(3) . . ?
C12 C7 C8 120.0 . . ?
C23 C24 H24A 109.2 . . ?
C23 C24 H24B 109.2 . . ?
C23 C24 C25 112.1(8) . . ?
H24A C24 H24B 107.9 . . ?
C25 C24 H24A 109.2 . . ?
C25 C24 H24B 109.2 . . ?
C26 C25 H25A 109.6 . . ?
C26 C25 H25B 109.6 . . ?
C24 C25 C26 110.4(9) . . ?
C24 C25 H25A 109.6 . . ?
C24 C25 H25B 109.6 . . ?
H25A C25 H25B 108.1 . . ?
C40 C39 H39 119.3 . . ?
C38 C39 C40 121.4(11) . . ?
C38 C39 H39 119.3 . . ?
C36 C37 H37 120.8 . . ?
C38 C37 C36 118.4(10) . . ?
C38 C37 H37 120.8 . . ?
C39 C38 C37 122.0(9) . . ?
C39 C38 H38 119.0 . . ?
C37 C38 H38 119.0 . . ?
C5 C4 H4 120.0 . . ?
C5 C4 C3 120.0 . . ?
C3 C4 H4 120.0 . . ?
C4 C5 H5 120.0 . . ?
C6 C5 C4 120.0 . . ?
C6 C5 H5 120.0 . . ?
C5 C6 H6 120.0 . . ?
C5 C6 C1 120.0 . . ?
C1 C6 H6 120.0 . . ?
C6 C1 P2 121.2(4) . . ?
C2 C1 P2 118.7(4) . . ?
C2 C1 C6 120.0 . . ?
C1 C2 H2 120.0 . . ?
C3 C2 C1 120.0 . . ?
C3 C2 H2 120.0 . . ?
C4 C3 H3 120.0 . . ?
C2 C3 C4 120.0 . . ?
C2 C3 H3 120.0 . . ?

loop_
_geom_bond_atom_site_label_1
_geom_bond_atom_site_label_2
_geom_bond_distance
_geom_bond_site_symmetry_2
_geom_bond_publ_flag
Mn1 P1 2.293(2) . ?
Mn1 P2 2.269(2) . ?
Mn1 N1 2.081(6) . ?
Mn1 N2 2.078(6) . ?
Mn1 C20 1.795(7) . ?
Mn1 C21 1.767(9) . ?
P1 C34 1.820(7) . ?
P1 C41 1.834(4) . ?
P1 C35 1.826(8) . ?
P2 C13 1.831(8) . ?
P2 C7 1.839(4) . ?
P2 C1 1.822(5) . ?
O2 C20 1.152(9) . ?
N1 C22 1.530(9) . ?
N1 C19 1.238(9) . ?
N2 C28 1.242(9) . ?
N2 C27 1.486(9) . ?
O1 C21 1.200(10) . ?
C32 H32 0.9300 . ?
C32 C33 1.403(10) . ?
C32 C31 1.358(12) . ?
C34 C29 1.402(10) . ?
C34 C33 1.414(9) . ?
C22 H22 0.9800 . ?
C22 C27 1.514(11) . ?
C22 C23 1.548(10) . ?
C29 C28 1.496(10) . ?
C29 C30 1.413(10) . ?
C13 C18 1.362(10) . ?
C13 C14 1.411(9) . ?
C19 H19 0.9300 . ?
C19 C18 1.492(10) . ?
C28 H28 0.9300 . ?
C41 C42 1.3900 . ?
C41 C46 1.3900 . ?
C42 H42 0.9300 . ?
C42 C43 1.3900 . ?
C43 H43 0.9300 . ?
C43 C44 1.3900 . ?
C44 H44 0.9300 . ?
C44 C45 1.3900 . ?
C45 H45 0.9300 . ?
C45 C46 1.3900 . ?
C46 H46 0.9300 . ?
C33 H33 0.9300 . ?
C18 C17 1.382(10) . ?
C31 H31 0.9300 . ?
C31 C30 1.378(12) . ?
C35 C36 1.380(12) . ?
C35 C40 1.389(11) . ?
C27 H27 0.9800 . ?
C27 C26 1.540(11) . ?
C30 H30 0.9300 . ?
C14 H14 0.9300 . ?
C14 C15 1.391(11) . ?
C23 H23A 0.9700 . ?
C23 H23B 0.9700 . ?
C23 C24 1.495(13) . ?
C17 H17 0.9300 . ?
C17 C16 1.394(11) . ?
C36 H36 0.9300 . ?
C36 C37 1.382(12) . ?
C16 H16 0.9300 . ?
C16 C15 1.384(12) . ?
C15 H15 0.9300 . ?
C26 H26A 0.9700 . ?
C26 H26B 0.9700 . ?
C26 C25 1.555(13) . ?
C40 H40 0.9300 . ?
C40 C39 1.414(15) . ?
C8 H8 0.9300 . ?
C8 C9 1.3900 . ?
C8 C7 1.3900 . ?
C9 H9 0.9300 . ?
C9 C10 1.3900 . ?
C10 H10 0.9300 . ?
C10 C11 1.3900 . ?
C11 H11 0.9300 . ?
C11 C12 1.3900 . ?
C12 H12 0.9300 . ?
C12 C7 1.3900 . ?
C24 H24A 0.9700 . ?
C24 H24B 0.9700 . ?
C24 C25 1.509(17) . ?
C25 H25A 0.9700 . ?
C25 H25B 0.9700 . ?
C39 H39 0.9300 . ?
C39 C38 1.331(18) . ?
C37 H37 0.9300 . ?
C37 C38 1.378(17) . ?
C38 H38 0.9300 . ?
C4 H4 0.9300 . ?
C4 C5 1.3900 . ?
C4 C3 1.3900 . ?
C5 H5 0.9300 . ?
C5 C6 1.3900 . ?
C6 H6 0.9300 . ?
C6 C1 1.3900 . ?
C1 C2 1.3900 . ?
C2 H2 0.9300 . ?
C2 C3 1.3900 . ?
C3 H3 0.9300 . ?

loop_
_geom_torsion_atom_site_label_1
_geom_torsion_atom_site_label_2
_geom_torsion_atom_site_label_3
_geom_torsion_atom_site_label_4
_geom_torsion
_geom_torsion_site_symmetry_1
_geom_torsion_site_symmetry_2
_geom_torsion_site_symmetry_3
_geom_torsion_site_symmetry_4
_geom_torsion_publ_flag
Mn1 P1 C34 C29 38.8(6) . . . . ?
Mn1 P1 C34 C33 -136.3(5) . . . . ?
Mn1 P1 C41 C42 36.7(4) . . . . ?
Mn1 P1 C41 C46 -145.2(3) . . . . ?
Mn1 P1 C35 C36 -113.8(7) . . . . ?
Mn1 P1 C35 C40 62.1(7) . . . . ?
Mn1 P2 C13 C18 34.2(7) . . . . ?
Mn1 P2 C13 C14 -142.2(5) . . . . ?
Mn1 P2 C7 C8 -141.0(3) . . . . ?
Mn1 P2 C7 C12 36.5(4) . . . . ?
Mn1 P2 C1 C6 -113.0(4) . . . . ?
Mn1 P2 C1 C2 63.3(5) . . . . ?
Mn1 N1 C22 C27 46.3(6) . . . . ?
Mn1 N1 C22 C23 167.6(6) . . . . ?
Mn1 N1 C19 C18 -13.2(10) . . . . ?
Mn1 N2 C28 C29 -10.6(12) . . . . ?
Mn1 N2 C27 C22 43.2(6) . . . . ?
Mn1 N2 C27 C26 165.2(6) . . . . ?
P1 C34 C29 C28 12.4(9) . . . . ?
P1 C34 C29 C30 -173.8(5) . . . . ?
P1 C34 C33 C32 173.7(6) . . . . ?
P1 C41 C42 C43 178.0(4) . . . . ?
P1 C41 C46 C45 -178.1(4) . . . . ?
P1 C35 C36 C37 178.3(8) . . . . ?
P1 C35 C40 C39 -178.3(8) . . . . ?
P2 C13 C18 C19 14.3(9) . . . . ?
P2 C13 C18 C17 -174.7(6) . . . . ?
P2 C13 C14 C15 173.3(5) . . . . ?
P2 C1 C2 C3 -176.3(6) . . . . ?
N1 C22 C27 N2 -56.0(6) . . . . ?
N1 C22 C27 C26 -179.6(6) . . . . ?
N1 C22 C23 C24 -173.7(7) . . . . ?
N1 C19 C18 C13 -33.0(11) . . . . ?
N1 C19 C18 C17 155.7(7) . . . . ?
N2 C27 C26 C25 -174.9(8) . . . . ?
C32 C31 C30 C29 -1.4(11) . . . . ?
C34 P1 C41 C42 -77.2(4) . . . . ?
C34 P1 C41 C46 100.9(4) . . . . ?
C34 P1 C35 C36 2.7(8) . . . . ?
C34 P1 C35 C40 178.6(6) . . . . ?
C34 C29 C28 N2 -35.8(11) . . . . ?
C34 C29 C30 C31 -0.1(10) . . . . ?
C22 N1 C19 C18 159.1(6) . . . . ?
C22 C27 C26 C25 -56.8(10) . . . . ?
C22 C23 C24 C25 58.2(11) . . . . ?
C29 C34 C33 C32 -1.6(10) . . . . ?
C13 P2 C7 C8 102.7(4) . . . . ?
C13 P2 C7 C12 -79.8(4) . . . . ?
C13 P2 C1 C6 5.4(5) . . . . ?
C13 P2 C1 C2 -178.3(4) . . . . ?
C13 C18 C17 C16 1.5(11) . . . . ?
C13 C14 C15 C16 1.4(11) . . . . ?
C19 N1 C22 C27 -127.3(7) . . . . ?
C19 N1 C22 C23 -6.0(10) . . . . ?
C19 C18 C17 C16 172.8(7) . . . . ?
C28 N2 C27 C22 -129.7(7) . . . . ?
C28 N2 C27 C26 -7.7(10) . . . . ?
C28 C29 C30 C31 173.7(7) . . . . ?
C41 P1 C34 C29 163.0(5) . . . . ?
C41 P1 C34 C33 -12.1(6) . . . . ?
C41 P1 C35 C36 109.8(7) . . . . ?
C41 P1 C35 C40 -74.3(7) . . . . ?
C41 C42 C43 C44 0.0 . . . . ?
C42 C41 C46 C45 0.0 . . . . ?
C42 C43 C44 C45 0.0 . . . . ?
C43 C44 C45 C46 0.0 . . . . ?
C44 C45 C46 C41 0.0 . . . . ?
C46 C41 C42 C43 0.0 . . . . ?
C33 C32 C31 C30 1.3(12) . . . . ?
C33 C34 C29 C28 -172.2(6) . . . . ?
C33 C34 C29 C30 1.5(9) . . . . ?
C18 C13 C14 C15 -3.3(10) . . . . ?
C18 C17 C16 C15 -3.4(11) . . . . ?
C31 C32 C33 C34 0.2(12) . . . . ?
C35 P1 C34 C29 -88.5(6) . . . . ?
C35 P1 C34 C33 96.4(6) . . . . ?
C35 P1 C41 C42 174.1(4) . . . . ?
C35 P1 C41 C46 -7.8(4) . . . . ?
C35 C36 C37 C38 -2.3(17) . . . . ?
C35 C40 C39 C38 2.0(17) . . . . ?
C27 N2 C28 C29 161.1(7) . . . . ?
C27 C22 C23 C24 -56.5(10) . . . . ?
C27 C26 C25 C24 57.3(12) . . . . ?
C30 C29 C28 N2 150.3(8) . . . . ?
C14 C13 C18 C19 -169.2(6) . . . . ?
C14 C13 C18 C17 1.8(10) . . . . ?
C23 C22 C27 N2 -179.0(6) . . . . ?
C23 C22 C27 C26 57.4(8) . . . . ?
C23 C24 C25 C26 -60.1(12) . . . . ?
C17 C16 C15 C14 1.9(11) . . . . ?
C36 C35 C40 C39 -2.3(13) . . . . ?
C36 C37 C38 C39 2(2) . . . . ?
C40 C35 C36 C37 2.6(14) . . . . ?
C40 C39 C38 C37 -2(2) . . . . ?
C8 C9 C10 C11 0.0 . . . . ?
C9 C8 C7 P2 177.4(4) . . . . ?
C9 C8 C7 C12 0.0 . . . . ?
C9 C10 C11 C12 0.0 . . . . ?
C10 C11 C12 C7 0.0 . . . . ?
C11 C12 C7 P2 -177.5(4) . . . . ?
C11 C12 C7 C8 0.0 . . . . ?
C7 P2 C13 C18 159.2(6) . . . . ?
C7 P2 C13 C14 -17.3(7) . . . . ?
C7 P2 C1 C6 113.1(5) . . . . ?
C7 P2 C1 C2 -70.7(5) . . . . ?
C7 C8 C9 C10 0.0 . . . . ?
C4 C5 C6 C1 0.0 . . . . ?
C5 C4 C3 C2 0.0 . . . . ?
C5 C6 C1 P2 176.2(6) . . . . ?
C5 C6 C1 C2 0.0 . . . . ?
C6 C1 C2 C3 0.0 . . . . ?
C1 P2 C13 C18 -92.3(7) . . . . ?
C1 P2 C13 C14 91.3(6) . . . . ?
C1 P2 C7 C8 -7.0(4) . . . . ?
C1 P2 C7 C12 170.5(4) . . . . ?
C1 C2 C3 C4 0.0 . . . . ?
C3 C4 C5 C6 0.0 . . . . ?

loop_
_platon_squeeze_void_nr
_platon_squeeze_void_average_x
_platon_squeeze_void_average_y
_platon_squeeze_void_average_z
_platon_squeeze_void_volume
_platon_squeeze_void_count_electrons
_platon_squeeze_void_content
1 0.000 0.000 -0.002 2788 1082 '26.1 CH2Cl2'

loop_
_twin_individual_id
_twin_individual_mass_fraction_refined
1 0.898(9)
2 0.102(9)
